data_7208451
loop_
_publ_author_name
'Minkov, Vasily S.'
'Boldyreva, Elena V.'
'Drebushchak, Tatiana N.'
'G\"orbitz, Carl Henrik'

_publ_section_title
;
 Stabilizing structures of cysteine-containing crystals with respect to
 variations of temperature and pressure by immobilizing amino acid side
 chains
;
_journal_issue 18
_journal_name_full CrystEngComm
_journal_page_first 5943
_journal_paper_doi 10.1039/c2ce25241d
_journal_volume 14
_journal_year 2012
_chemical_absolute_configuration rmad
_chemical_formula_moiety 'C3 H8 N O2 S, 0.5(C2 O4)'
_chemical_formula_sum 'C4 H8 N O4 S'
_chemical_formula_weight 166.18
_chemical_name_common 'DL-cysteinium oxalate'
_space_group_IT_number 2
_symmetry_cell_setting triclinic
_symmetry_Int_Tables_number 2
_symmetry_space_group_name_Hall '-P 1'
_symmetry_space_group_name_H-M 'P -1'
_atom_sites_solution_hydrogens geom
_atom_sites_solution_primary direct
_atom_sites_solution_secondary difmap
_audit_creation_method SHELXL-97
_cell_angle_alpha 87.021(4)
_cell_angle_beta 76.908(4)
_cell_angle_gamma 70.282(5)
_cell_formula_units_Z 2
_cell_length_a 5.2644(3)
_cell_length_b 6.6233(4)
_cell_length_c 10.3965(4)
_cell_measurement_temperature 225(2)
_cell_volume 332.26(3)
_computing_structure_refinement 'SHELXL-97 (Sheldrick, 1997)'
_computing_structure_solution 'SHELXS-97 (Sheldrick, 1990)'
_diffrn_ambient_temperature 225(2)
_diffrn_measured_fraction_theta_full 0.997
_diffrn_measured_fraction_theta_max 0.997
_diffrn_radiation_monochromator graphite
_diffrn_radiation_probe x-ray
_diffrn_radiation_source 'fine-focus sealed tube'
_diffrn_radiation_type MoK\a
_diffrn_radiation_wavelength 0.71073
_diffrn_reflns_av_R_equivalents 0.0212
_diffrn_reflns_av_sigmaI/netI 0.0225
_diffrn_reflns_limit_h_max 7
_diffrn_reflns_limit_h_min -7
_diffrn_reflns_limit_k_max 9
_diffrn_reflns_limit_k_min -9
_diffrn_reflns_limit_l_max 15
_diffrn_reflns_limit_l_min -15
_diffrn_reflns_number 5482
_diffrn_reflns_theta_full 30.99
_diffrn_reflns_theta_max 30.99
_diffrn_reflns_theta_min 3.27
_exptl_absorpt_coefficient_mu 0.441
_exptl_absorpt_correction_T_max 0.9131
_exptl_absorpt_correction_T_min 0.8503
_exptl_absorpt_correction_type psi-scan
_exptl_absorpt_process_details 'X-RED (Stoe & Cie, 1997)'
_exptl_crystal_colour colorless
_exptl_crystal_density_diffrn 1.661
_exptl_crystal_density_method 'not measured'
_exptl_crystal_description prism
_exptl_crystal_F_000 174
_exptl_crystal_size_max 0.38
_exptl_crystal_size_mid 0.29
_exptl_crystal_size_min 0.21
_refine_diff_density_max 0.474
_refine_diff_density_min -0.388
_refine_diff_density_rms 0.057
_refine_ls_extinction_method none
_refine_ls_goodness_of_fit_ref 1.090
_refine_ls_hydrogen_treatment mixed
_refine_ls_matrix_type full
_refine_ls_number_parameters 96
_refine_ls_number_reflns 2102
_refine_ls_number_restraints 1
_refine_ls_restrained_S_all 1.090
_refine_ls_R_factor_all 0.0398
_refine_ls_R_factor_gt 0.0340
_refine_ls_shift/su_max 0.000
_refine_ls_shift/su_mean 0.000
_refine_ls_structure_factor_coef Fsqd
_refine_ls_weighting_details 'calc w=1/[\s^2^(Fo^2^)+(0.0540P)^2^+0.0804P] where P=(Fo^2^+2Fc^2^)/3'
_refine_ls_weighting_scheme calc
_refine_ls_wR_factor_gt 0.0976
_refine_ls_wR_factor_ref 0.0999
_reflns_number_gt 1797
_reflns_number_total 2102
_reflns_threshold_expression >2sigma(I)
_cod_data_source_file c2ce25241d.txt
_cod_data_source_block DL-cys_ox_21_225K
_cod_database_code 7208451

loop_
_symmetry_equiv_pos_as_xyz
'x, y, z'
'-x, -y, -z'

loop_
_atom_site_label
_atom_site_type_symbol
_atom_site_fract_x
_atom_site_fract_y
_atom_site_fract_z
_atom_site_U_iso_or_equiv
_atom_site_adp_type
_atom_site_occupancy
_atom_site_symmetry_multiplicity
_atom_site_calc_flag
_atom_site_refinement_flags
C1 C 0.9335(3) 0.8021(2) 0.36629(13) 0.0255(3) Uani 1 1 d .
H11 H 0.8798 0.7014 0.3215 0.031 Uiso 1 1 calc R
H12 H 0.7897 0.8575 0.4464 0.031 Uiso 1 1 calc R
C2 C 0.9498(2) 0.98738(19) 0.27591(11) 0.0182(2) Uani 1 1 d .
H2 H 1.0055 1.0868 0.3224 0.022 Uiso 1 1 calc R
C3 C 0.6690(2) 1.11202(19) 0.24454(11) 0.0188(2) Uani 1 1 d .
C4 C 1.1333(2) 0.41425(18) 0.01378(11) 0.0167(2) Uani 1 1 d .
N1 N 1.1630(2) 0.90973(16) 0.15153(10) 0.0184(2) Uani 1 1 d .
H1N H 1.1572 1.0194 0.0961 0.022 Uiso 1 1 calc R
H2N H 1.1289 0.8057 0.1132 0.022 Uiso 1 1 calc R
H3N H 1.3317 0.8572 0.1702 0.022 Uiso 1 1 calc R
O1 O 0.68752(18) 1.22838(15) 0.14004(9) 0.0236(2) Uani 1 1 d .
H1O H 0.5302 1.2945 0.1282 0.028 Uiso 1 1 calc R
O2 O 0.45458(19) 1.10518(18) 0.31553(11) 0.0314(2) Uani 1 1 d .
O3 O 1.23709(18) 0.47094(15) 0.09809(9) 0.0241(2) Uani 1 1 d .
O4 O 1.22371(18) 0.23772(14) -0.04602(9) 0.02228(19) Uani 1 1 d .
S1 S 1.25996(8) 0.66020(6) 0.41223(4) 0.03365(13) Uani 1 1 d D
H1S H 1.268(4) 0.481(2) 0.399(2) 0.040 Uiso 1 1 d D

loop_
_atom_site_aniso_label
_atom_site_aniso_U_11
_atom_site_aniso_U_22
_atom_site_aniso_U_33
_atom_site_aniso_U_23
_atom_site_aniso_U_13
_atom_site_aniso_U_12
C1 0.0228(5) 0.0269(6) 0.0240(6) 0.0086(5) -0.0056(5) -0.0056(5)
C2 0.0155(5) 0.0192(5) 0.0181(5) 0.0010(4) -0.0043(4) -0.0033(4)
C3 0.0158(5) 0.0173(5) 0.0215(5) 0.0001(4) -0.0048(4) -0.0030(4)
C4 0.0135(4) 0.0151(5) 0.0200(5) 0.0037(4) -0.0040(4) -0.0031(4)
N1 0.0150(4) 0.0182(4) 0.0202(4) 0.0011(3) -0.0034(3) -0.0037(3)
O1 0.0152(4) 0.0254(5) 0.0259(4) 0.0075(3) -0.0060(3) -0.0015(3)
O2 0.0173(4) 0.0373(6) 0.0355(5) 0.0099(4) -0.0028(4) -0.0072(4)
O3 0.0211(4) 0.0208(4) 0.0290(5) -0.0012(3) -0.0128(4) -0.0004(3)
O4 0.0189(4) 0.0161(4) 0.0289(4) -0.0017(3) -0.0062(3) -0.0013(3)
S1 0.0325(2) 0.0326(2) 0.0345(2) 0.01069(14) -0.01707(15) -0.00433(15)

loop_
_atom_type_symbol
_atom_type_description
_atom_type_scat_dispersion_real
_atom_type_scat_dispersion_imag
_atom_type_scat_source
C C 0.0033 0.0016 'International Tables Vol C Tables 4.2.6.8 and 6.1.1.4'
H H 0.0000 0.0000 'International Tables Vol C Tables 4.2.6.8 and 6.1.1.4'
N N 0.0061 0.0033 'International Tables Vol C Tables 4.2.6.8 and 6.1.1.4'
O O 0.0106 0.0060 'International Tables Vol C Tables 4.2.6.8 and 6.1.1.4'
S S 0.1246 0.1234 'International Tables Vol C Tables 4.2.6.8 and 6.1.1.4'

loop_
_geom_angle_atom_site_label_1
_geom_angle_atom_site_label_2
_geom_angle_atom_site_label_3
_geom_angle
_geom_angle_site_symmetry_3
C2 C1 S1 112.34(9) .
C2 C1 H11 109.1 .
S1 C1 H11 109.1 .
C2 C1 H12 109.1 .
S1 C1 H12 109.1 .
H11 C1 H12 107.9 .
N1 C2 C1 110.93(10) .
N1 C2 C3 110.27(9) .
C1 C2 C3 111.47(10) .
N1 C2 H2 108.0 .
C1 C2 H2 108.0 .
C3 C2 H2 108.0 .
O2 C3 O1 125.34(11) .
O2 C3 C2 121.38(11) .
O1 C3 C2 113.21(10) .
O4 C4 O3 126.16(10) .
O4 C4 C4 118.91(12) 2_765
O3 C4 C4 114.93(12) 2_765
C2 N1 H1N 109.5 .
C2 N1 H2N 109.5 .
H1N N1 H2N 109.5 .
C2 N1 H3N 109.5 .
H1N N1 H3N 109.5 .
H2N N1 H3N 109.5 .
C3 O1 H1O 109.5 .
C1 S1 H1S 99.2(10) .

loop_
_geom_bond_atom_site_label_1
_geom_bond_atom_site_label_2
_geom_bond_distance
_geom_bond_site_symmetry_2
C1 C2 1.5202(18) .
C1 S1 1.8169(13) .
C1 H11 0.9800 .
C1 H12 0.9800 .
C2 N1 1.4894(14) .
C2 C3 1.5298(16) .
C2 H2 0.9900 .
C3 O2 1.2143(14) .
C3 O1 1.3036(14) .
C4 O4 1.2435(14) .
C4 O3 1.2637(14) .
C4 C4 1.554(2) 2_765
N1 H1N 0.9000 .
N1 H2N 0.9000 .
N1 H3N 0.9000 .
O1 H1O 0.8300 .
S1 H1S 1.185(14) .

loop_
_geom_hbond_atom_site_label_D
_geom_hbond_atom_site_label_H
_geom_hbond_atom_site_label_A
_geom_hbond_distance_DH
_geom_hbond_distance_HA
_geom_hbond_distance_DA
_geom_hbond_angle_DHA
_geom_hbond_site_symmetry_A
N1 H1N O4 0.90 2.07 2.9575(14) 168.9 1_565
N1 H3N O4 0.90 2.29 2.9933(13) 134.4 2_865
N1 H2N O3 0.90 2.10 2.8656(14) 142.4 .
N1 H2N O1 0.90 2.58 3.0605(13) 113.8 2_775
N1 H2N O4 0.90 2.23 2.9608(13) 137.7 2_765
O1 H1O O3 0.83 1.68 2.4938(12) 168.1 1_465
S1 H1S O2 1.185(14) 2.471(15) 3.5986(12) 158.1(14) 1_645
N1 H3N O2 0.90 2.61 3.1137(15) 116.1 1_655
C2 H2 O2 0.99 2.39 3.1254(15) 130.3 1_655
C1 H12 O2 0.98 2.50 3.4345(17) 159.5 2_676

loop_
_geom_torsion_atom_site_label_1
_geom_torsion_atom_site_label_2
_geom_torsion_atom_site_label_3
_geom_torsion_atom_site_label_4
_geom_torsion
S1 C1 C2 N1 59.78(12)
S1 C1 C2 C3 -176.91(8)
N1 C2 C3 O2 145.34(12)
C1 C2 C3 O2 21.66(16)
N1 C2 C3 O1 -37.36(13)
C1 C2 C3 O1 -161.04(10)
